data_2212232
loop_
_publ_author_name
'Jian-Wen Tian'
'Yan-Yan Liu'

_publ_section_title
;
 Triethylammonium 3,5-dinitrobenzoate 1,4-dihydroxybenzene hemisolvate
;
_journal_coeditor_code HK2186
_journal_issue 2
_journal_name_full 'Acta Crystallographica Section E'
_journal_page_first o858
_journal_page_last o859
_journal_paper_doi 10.1107/S1600536807002218
_journal_volume 63
_journal_year 2007
_chemical_formula_iupac '2C6 H16 N +, 2C7 H3 N2 O6 -, C6 H6 O2'
_chemical_formula_moiety '2(C6 H16 N +), 2(C7 H3 N2 O6 -), C6 H6 O2'
_chemical_formula_sum 'C32 H44 N6 O14'
_chemical_formula_weight 736.74
_chemical_name_systematic
;
Triethylammonium 3,5-dinitrobenzoate 1,4-dihydroxybenzene hemisolvate
;
_space_group_IT_number 14
_symmetry_cell_setting monoclinic
_symmetry_space_group_name_Hall '-P 2ybc'
_symmetry_space_group_name_H-M 'P 1 21/c 1'
_atom_sites_solution_hydrogens geom
_atom_sites_solution_primary direct
_atom_sites_solution_secondary difmap
_audit_creation_method SHELXL-97
_cell_angle_alpha 90.00
_cell_angle_beta 108.863(2)
_cell_angle_gamma 90.00
_cell_formula_units_Z 2
_cell_length_a 10.8033(13)
_cell_length_b 13.7485(16)
_cell_length_c 13.3250(16)
_cell_measurement_reflns_used 2292
_cell_measurement_temperature 291(2)
_cell_measurement_theta_max 21.47
_cell_measurement_theta_min 2.48
_cell_volume 1872.9(4)
_computing_cell_refinement 'SAINT (Bruker, 1997)'
_computing_data_collection 'SMART (Bruker, 1997)'
_computing_data_reduction SAINT
_computing_molecular_graphics 'SHELXTL (Bruker, 1997)'
_computing_publication_material SHELXTL
_computing_structure_refinement 'SHELXL97 (Sheldrick, 1997)'
_computing_structure_solution 'SHELXS97 (Sheldrick, 1997)'
_diffrn_ambient_temperature 291(2)
_diffrn_measured_fraction_theta_full 0.999
_diffrn_measured_fraction_theta_max 0.999
_diffrn_measurement_device_type 'Bruker SMART CCD area-detector'
_diffrn_measurement_method '\f and \w'
_diffrn_radiation_monochromator graphite
_diffrn_radiation_source 'fine-focus sealed tube'
_diffrn_radiation_type MoK\a
_diffrn_radiation_wavelength 0.71073
_diffrn_reflns_av_R_equivalents 0.0339
_diffrn_reflns_av_sigmaI/netI 0.0339
_diffrn_reflns_limit_h_max 14
_diffrn_reflns_limit_h_min -14
_diffrn_reflns_limit_k_max 17
_diffrn_reflns_limit_k_min -17
_diffrn_reflns_limit_l_max 17
_diffrn_reflns_limit_l_min -17
_diffrn_reflns_number 16350
_diffrn_reflns_theta_full 27.50
_diffrn_reflns_theta_max 27.50
_diffrn_reflns_theta_min 2.48
_diffrn_standards_number 0
_exptl_absorpt_coefficient_mu 0.103
_exptl_absorpt_correction_T_max 0.9796
_exptl_absorpt_correction_T_min 0.9717
_exptl_absorpt_correction_type multi-scan
_exptl_absorpt_process_details '(SADABS; Sheldrick, 1996)'
_exptl_crystal_colour white
_exptl_crystal_density_diffrn 1.306
_exptl_crystal_density_method 'not measured'
_exptl_crystal_description block
_exptl_crystal_F_000 780
_exptl_crystal_size_max 0.28
_exptl_crystal_size_mid 0.20
_exptl_crystal_size_min 0.20
_refine_diff_density_max 0.584
_refine_diff_density_min -0.231
_refine_ls_extinction_method none
_refine_ls_goodness_of_fit_ref 1.046
_refine_ls_hydrogen_treatment constr
_refine_ls_matrix_type full
_refine_ls_number_parameters 239
_refine_ls_number_reflns 4291
_refine_ls_number_restraints 0
_refine_ls_restrained_S_all 1.046
_refine_ls_R_factor_all 0.1232
_refine_ls_R_factor_gt 0.0638
_refine_ls_shift/su_max 0.000
_refine_ls_shift/su_mean 0.000
_refine_ls_structure_factor_coef Fsqd
_refine_ls_weighting_details 'calc w=1/[\s^2^(Fo^2^)+(0.1033P)^2^+0.4311P] where P=(Fo^2^+2Fc^2^)/3'
_refine_ls_weighting_scheme calc
_refine_ls_wR_factor_gt 0.1834
_refine_ls_wR_factor_ref 0.2266
_reflns_number_gt 2170
_reflns_number_total 4291
_reflns_threshold_expression I>2\s(I)
_cod_data_source_file hk2186.cif
_cod_data_source_block I
_cod_depositor_comments
;

2019-10-14
Z value and formula fixed to values more according to usual
chemical conventions.                 miguel
;
_cod_original_formula_sum 'C16 H22 N3 O7'
_cod_original_formula_weight 368.37
_cod_original_formula_moiety 'C6 H16 N +, C7 H3 N2 O6 -, 0.5(C6 H6 O2)'
_cod_original_formula_iupac 'C6 H16 N +, C7 H3 N2 O6 -, 0.5C6 H6 O2'
_cod_original_formula_units_Z 4
_cod_original_sg_symbol_H-M 'P 21/c'
_cod_database_code 2212232
_cod_database_fobs_code 2212232

loop_
_symmetry_equiv_pos_as_xyz
'x, y, z'
'-x, y+1/2, -z+1/2'
'-x, -y, -z'
'x, -y-1/2, z-1/2'

loop_
_atom_site_type_symbol
_atom_site_label
_atom_site_fract_x
_atom_site_fract_y
_atom_site_fract_z
_atom_site_U_iso_or_equiv
_atom_site_adp_type
_atom_site_calc_flag
_atom_site_refinement_flags
_atom_site_occupancy
O O1 0.31714(19) 0.99013(16) 0.64577(16) 0.0774(6) Uani d . 1
O O2 0.2369(2) 0.9681(2) 0.77725(17) 0.0980(8) Uani d . 1
O O3 0.1102(3) 0.8337(2) 0.30694(19) 0.1102(9) Uani d . 1
O O4 -0.0857(3) 0.7826(2) 0.26660(19) 0.1152(10) Uani d . 1
O O5 -0.3020(2) 0.7756(2) 0.5331(2) 0.1039(8) Uani d . 1
O O6 -0.2417(2) 0.8826(2) 0.6553(3) 0.1098(9) Uani d . 1
O O7 0.8494(2) 1.12302(17) 0.07697(18) 0.0902(7) Uani d . 1
H H7 0.8285 1.0964 0.1242 0.135 Uiso calc R 1
N N1 -0.2249(2) 0.8362(2) 0.5848(2) 0.0762(7) Uani d . 1
N N2 0.0119(3) 0.8175(2) 0.3282(2) 0.0800(7) Uani d . 1
N N3 0.4755(2) 0.92164(16) 0.21939(18) 0.0626(6) Uani d . 1
H H3N 0.5442 0.9553 0.2634 0.075 Uiso calc R 1
C C1 -0.1038(3) 0.82458(19) 0.4588(2) 0.0626(7) Uani d . 1
H H1 -0.1756 0.7943 0.4106 0.075 Uiso calc R 1
C C2 -0.1045(2) 0.85240(18) 0.5573(2) 0.0571(6) Uani d . 1
C C3 0.0009(2) 0.89563(18) 0.6316(2) 0.0575(6) Uani d . 1
H H3 -0.0033 0.9131 0.6978 0.069 Uiso calc R 1
C C4 0.1134(2) 0.91260(17) 0.6058(2) 0.0544(6) Uani d . 1
C C5 0.1161(3) 0.88692(18) 0.5061(2) 0.0574(6) Uani d . 1
H H5 0.1905 0.8988 0.4873 0.069 Uiso calc R 1
C C6 0.0081(3) 0.84359(19) 0.4348(2) 0.0602(7) Uani d . 1
C C7 0.2317(3) 0.9606(2) 0.6837(2) 0.0636(7) Uani d . 1
C C8 0.9248(3) 1.0601(2) 0.0401(2) 0.0654(7) Uani d . 1
C C9 0.9562(3) 0.9676(2) 0.0804(2) 0.0689(8) Uani d . 1
H H9 0.9268 0.9456 0.1347 0.083 Uiso calc R 1
C C10 1.0307(3) 0.9083(2) 0.0403(2) 0.0718(8) Uani d . 1
H H10 1.0516 0.8460 0.0677 0.086 Uiso calc R 1
C C11 0.4259(5) 0.7570(3) 0.1336(4) 0.1362(18) Uani d . 1
H H11A 0.3607 0.7456 0.1669 0.204 Uiso calc R 1
H H11B 0.4668 0.6965 0.1266 0.204 Uiso calc R 1
H H11C 0.3856 0.7848 0.0646 0.204 Uiso calc R 1
C C12 0.5274(3) 0.8259(2) 0.2003(3) 0.0891(10) Uani d . 1
H H12A 0.5708 0.7954 0.2682 0.107 Uiso calc R 1
H H12B 0.5927 0.8367 0.1658 0.107 Uiso calc R 1
C C13 0.4277(4) 0.8862(5) 0.3809(4) 0.178(3) Uani d . 1
H H13A 0.4799 0.8291 0.3841 0.267 Uiso calc R 1
H H13B 0.3565 0.8710 0.4066 0.267 Uiso calc R 1
H H13C 0.4807 0.9364 0.4242 0.267 Uiso calc R 1
C C14 0.3749(4) 0.9206(4) 0.2692(3) 0.1119(14) Uani d . 1
H H14A 0.3043 0.8781 0.2296 0.134 Uiso calc R 1
H H14B 0.3395 0.9856 0.2679 0.134 Uiso calc R 1
C C15 0.4038(6) 1.0783(4) 0.1220(4) 0.160(2) Uani d . 1
H H15A 0.3380 1.0859 0.1556 0.240 Uiso calc R 1
H H15B 0.3732 1.1061 0.0522 0.240 Uiso calc R 1
H H15C 0.4824 1.1107 0.1633 0.240 Uiso calc R 1
C C16 0.4299(4) 0.9778(3) 0.1144(3) 0.1099(13) Uani d . 1
H H16A 0.4965 0.9716 0.0804 0.132 Uiso calc R 1
H H16B 0.3511 0.9471 0.0684 0.132 Uiso calc R 1

loop_
_atom_site_aniso_label
_atom_site_aniso_U_11
_atom_site_aniso_U_22
_atom_site_aniso_U_33
_atom_site_aniso_U_12
_atom_site_aniso_U_13
_atom_site_aniso_U_23
O1 0.0597(12) 0.0938(15) 0.0752(13) -0.0247(11) 0.0170(10) -0.0143(11)
O2 0.0828(15) 0.143(2) 0.0702(14) -0.0406(14) 0.0279(12) -0.0388(14)
O3 0.125(2) 0.146(2) 0.0686(15) -0.0353(18) 0.0435(15) -0.0065(15)
O4 0.108(2) 0.148(3) 0.0704(15) -0.0208(17) 0.0025(14) -0.0315(15)
O5 0.0623(13) 0.117(2) 0.126(2) -0.0308(13) 0.0213(13) -0.0138(16)
O6 0.0777(16) 0.119(2) 0.149(2) 0.0010(14) 0.0587(16) -0.0370(19)
O7 0.0993(17) 0.0963(17) 0.0728(15) 0.0087(14) 0.0248(12) -0.0063(12)
N1 0.0463(13) 0.0775(17) 0.100(2) 0.0028(12) 0.0169(13) 0.0016(15)
N2 0.097(2) 0.0825(18) 0.0527(14) -0.0100(15) 0.0130(14) 0.0004(13)
N3 0.0511(12) 0.0647(14) 0.0684(14) -0.0064(10) 0.0143(11) -0.0107(11)
C1 0.0559(16) 0.0543(15) 0.0634(17) -0.0036(12) -0.0005(12) 0.0034(12)
C2 0.0434(13) 0.0532(14) 0.0699(17) 0.0034(11) 0.0115(12) 0.0038(12)
C3 0.0539(15) 0.0534(15) 0.0631(16) 0.0032(11) 0.0159(12) -0.0038(12)
C4 0.0513(14) 0.0502(14) 0.0577(15) -0.0012(11) 0.0121(11) -0.0004(11)
C5 0.0561(15) 0.0560(15) 0.0580(15) -0.0041(12) 0.0153(12) 0.0035(12)
C6 0.0686(17) 0.0560(15) 0.0503(15) -0.0008(13) 0.0115(12) 0.0053(12)
C7 0.0530(16) 0.0664(17) 0.0674(18) -0.0062(13) 0.0141(13) -0.0120(14)
C8 0.0665(17) 0.0742(19) 0.0489(14) -0.0079(14) 0.0096(13) -0.0095(13)
C9 0.079(2) 0.0745(19) 0.0497(15) -0.0143(15) 0.0151(14) 0.0004(14)
C10 0.085(2) 0.0652(18) 0.0570(16) -0.0090(15) 0.0113(15) 0.0018(14)
C11 0.133(4) 0.084(3) 0.157(4) -0.007(2) -0.002(3) -0.046(3)
C12 0.073(2) 0.078(2) 0.114(3) -0.0010(17) 0.0261(19) -0.0239(19)
C13 0.086(3) 0.317(9) 0.136(4) 0.029(4) 0.043(3) 0.120(5)
C14 0.075(2) 0.157(4) 0.108(3) 0.008(2) 0.035(2) -0.010(3)
C15 0.205(6) 0.096(3) 0.136(4) 0.003(4) -0.003(4) 0.031(3)
C16 0.120(3) 0.113(3) 0.076(2) -0.023(2) 0.003(2) 0.005(2)

loop_
_atom_type_symbol
_atom_type_description
_atom_type_scat_dispersion_real
_atom_type_scat_dispersion_imag
_atom_type_scat_source
C C 0.0033 0.0016 'International Tables Vol C Tables 4.2.6.8 and 6.1.1.4'
H H 0.0000 0.0000 'International Tables Vol C Tables 4.2.6.8 and 6.1.1.4'
N N 0.0061 0.0033 'International Tables Vol C Tables 4.2.6.8 and 6.1.1.4'
O O 0.0106 0.0060 'International Tables Vol C Tables 4.2.6.8 and 6.1.1.4'

loop_
_geom_angle_atom_site_label_1
_geom_angle_atom_site_label_2
_geom_angle_atom_site_label_3
_geom_angle_site_symmetry_1
_geom_angle_site_symmetry_3
_geom_angle
_geom_angle_publ_flag
C8 O7 H7 . . 109.5 ?
O6 N1 O5 . . 123.9(3) y
O6 N1 C2 . . 118.8(3) y
O5 N1 C2 . . 117.2(3) y
O3 N2 O4 . . 123.7(3) y
O3 N2 C6 . . 118.8(3) y
O4 N2 C6 . . 117.4(3) y
C14 N3 C12 . . 116.9(3) ?
C14 N3 C16 . . 110.9(3) ?
C12 N3 C16 . . 108.5(3) ?
C14 N3 H3N . . 106.7 ?
C12 N3 H3N . . 106.7 ?
C16 N3 H3N . . 106.7 ?
C2 C1 C6 . . 116.7(2) ?
C2 C1 H1 . . 121.7 ?
C6 C1 H1 . . 121.7 ?
C1 C2 C3 . . 123.3(3) ?
C1 C2 N1 . . 118.2(2) ?
C3 C2 N1 . . 118.4(3) ?
C2 C3 C4 . . 118.8(3) ?
C2 C3 H3 . . 120.6 ?
C4 C3 H3 . . 120.6 ?
C5 C4 C3 . . 119.2(2) ?
C5 C4 C7 . . 119.6(2) ?
C3 C4 C7 . . 121.1(2) ?
C6 C5 C4 . . 119.7(3) ?
C6 C5 H5 . . 120.2 ?
C4 C5 H5 . . 120.2 ?
C1 C6 C5 . . 122.3(3) ?
C1 C6 N2 . . 118.6(3) ?
C5 C6 N2 . . 119.1(3) ?
O2 C7 O1 . . 125.5(3) ?
O2 C7 C4 . . 118.8(3) ?
O1 C7 C4 . . 115.6(2) ?
C9 C8 C10 . 3_775 119.3(3) ?
C9 C8 O7 . . 122.5(3) ?
C10 C8 O7 3_775 . 118.2(3) ?
C10 C9 C8 . . 119.9(3) ?
C10 C9 H9 . . 120.0 ?
C8 C9 H9 . . 120.0 ?
C9 C10 C8 . 3_775 120.8(3) ?
C9 C10 H10 . . 119.6 ?
C8 C10 H10 3_775 . 119.6 ?
C12 C11 H11A . . 109.5 ?
C12 C11 H11B . . 109.5 ?
H11A C11 H11B . . 109.5 ?
C12 C11 H11C . . 109.5 ?
H11A C11 H11C . . 109.5 ?
H11B C11 H11C . . 109.5 ?
N3 C12 C11 . . 114.6(3) ?
N3 C12 H12A . . 108.6 ?
C11 C12 H12A . . 108.6 ?
N3 C12 H12B . . 108.6 ?
C11 C12 H12B . . 108.6 ?
H12A C12 H12B . . 107.6 ?
C14 C13 H13A . . 109.5 ?
C14 C13 H13B . . 109.5 ?
H13A C13 H13B . . 109.5 ?
C14 C13 H13C . . 109.5 ?
H13A C13 H13C . . 109.5 ?
H13B C13 H13C . . 109.5 ?
N3 C14 C13 . . 111.1(3) ?
N3 C14 H14A . . 109.4 ?
C13 C14 H14A . . 109.4 ?
N3 C14 H14B . . 109.4 ?
C13 C14 H14B . . 109.4 ?
H14A C14 H14B . . 108.0 ?
C16 C15 H15A . . 109.5 ?
C16 C15 H15B . . 109.5 ?
H15A C15 H15B . . 109.5 ?
C16 C15 H15C . . 109.5 ?
H15A C15 H15C . . 109.5 ?
H15B C15 H15C . . 109.5 ?
C15 C16 N3 . . 115.9(4) ?
C15 C16 H16A . . 108.3 ?
N3 C16 H16A . . 108.3 ?
C15 C16 H16B . . 108.3 ?
N3 C16 H16B . . 108.3 ?
H16A C16 H16B . . 107.4 ?

loop_
_geom_bond_atom_site_label_1
_geom_bond_atom_site_label_2
_geom_bond_site_symmetry_2
_geom_bond_distance
_geom_bond_publ_flag
O1 C7 . 1.254(3) y
O2 C7 . 1.234(3) y
O3 N2 . 1.205(4) ?
O4 N2 . 1.207(3) ?
O5 N1 . 1.221(3) ?
O6 N1 . 1.198(3) ?
O7 C8 . 1.382(4) ?
O7 H7 . 0.8200 ?
N1 C2 . 1.478(4) ?
N2 C6 . 1.478(4) ?
N3 C14 . 1.445(4) ?
N3 C12 . 1.485(4) ?
N3 C16 . 1.533(4) ?
N3 H3N . 0.9100 ?
C1 C2 . 1.370(4) ?
C1 C6 . 1.372(4) ?
C1 H1 . 0.9300 ?
C2 C3 . 1.379(4) ?
C3 C4 . 1.385(4) ?
C3 H3 . 0.9300 ?
C4 C5 . 1.384(4) ?
C4 C7 . 1.513(4) ?
C5 C6 . 1.380(4) ?
C5 H5 . 0.9300 ?
C8 C9 . 1.379(4) ?
C8 C10 3_775 1.379(4) ?
C9 C10 . 1.370(4) ?
C9 H9 . 0.9300 ?
C10 C8 3_775 1.379(4) ?
C10 H10 . 0.9300 ?
C11 C12 . 1.503(5) ?
C11 H11A . 0.9600 ?
C11 H11B . 0.9600 ?
C11 H11C . 0.9600 ?
C12 H12A . 0.9700 ?
C12 H12B . 0.9700 ?
C13 C14 . 1.489(6) ?
C13 H13A . 0.9600 ?
C13 H13B . 0.9600 ?
C13 H13C . 0.9600 ?
C14 H14A . 0.9700 ?
C14 H14B . 0.9700 ?
C15 C16 . 1.420(6) ?
C15 H15A . 0.9600 ?
C15 H15B . 0.9600 ?
C15 H15C . 0.9600 ?
C16 H16A . 0.9700 ?
C16 H16B . 0.9700 ?

loop_
_geom_hbond_atom_site_label_D
_geom_hbond_atom_site_label_H
_geom_hbond_atom_site_label_A
_geom_hbond_site_symmetry_A
_geom_hbond_distance_DH
_geom_hbond_distance_HA
_geom_hbond_distance_DA
_geom_hbond_angle_DHA
O7 H7 O2 3_676 0.82 1.90 2.717(3) 174.1
N3 H3N O1 3_676 0.91 1.76 2.668(3) 174.6

loop_
_geom_torsion_atom_site_label_1
_geom_torsion_atom_site_label_2
_geom_torsion_atom_site_label_3
_geom_torsion_atom_site_label_4
_geom_torsion_site_symmetry_1
_geom_torsion_site_symmetry_4
_geom_torsion
_geom_torsion_publ_flag
C6 C1 C2 C3 . . -1.4(4) y
C6 C1 C2 N1 . . 178.0(2) y
O6 N1 C2 C1 . . -159.3(3) y
O5 N1 C2 C1 . . 20.5(4) y
O6 N1 C2 C3 . . 20.1(4) ?
O5 N1 C2 C3 . . -160.2(3) ?
C1 C2 C3 C4 . . 0.4(4) ?
N1 C2 C3 C4 . . -178.9(2) ?
C2 C3 C4 C5 . . 0.8(4) ?
C2 C3 C4 C7 . . 179.4(2) ?
C3 C4 C5 C6 . . -1.0(4) ?
C7 C4 C5 C6 . . -179.7(2) ?
C2 C1 C6 C5 . . 1.1(4) ?
C2 C1 C6 N2 . . -178.2(2) ?
C4 C5 C6 C1 . . 0.0(4) ?
C4 C5 C6 N2 . . 179.4(2) ?
O3 N2 C6 C1 . . -179.7(3) ?
O4 N2 C6 C1 . . 1.7(4) ?
O3 N2 C6 C5 . . 0.9(4) ?
O4 N2 C6 C5 . . -177.7(3) ?
C5 C4 C7 O2 . . -167.8(3) ?
C3 C4 C7 O2 . . 13.5(4) ?
C5 C4 C7 O1 . . 12.4(4) ?
C3 C4 C7 O1 . . -166.2(2) ?
C10 C8 C9 C10 3_775 . -0.1(5) ?
O7 C8 C9 C10 . . 179.7(3) ?
C8 C9 C10 C8 . 3_775 0.1(5) ?
C14 N3 C12 C11 . . 57.5(5) ?
C16 N3 C12 C11 . . -68.8(4) ?
C12 N3 C14 C13 . . 67.6(5) ?
C16 N3 C14 C13 . . -167.3(4) ?
C14 N3 C16 C15 . . 63.4(5) ?
C12 N3 C16 C15 . . -166.9(4) ?
